data_7714355
loop_
_publ_author_name
'Kolos, Andrey'
'Nelyubina, Yulia V.'
'Podyacheva, Evgeniya'
'Perekalin, Dmitry S.'

_publ_section_title
;
 Rhodium complexes with planar-chiral cyclopentadienyl ligands: synthesis
 from tert-butylacetylene and catalytic performance in C-H activation of
 arylhydroxamates
;
_journal_name_full 'Dalton Transactions'
_journal_paper_doi 10.1039/D3DT03279E
_journal_year 2023
_chemical_formula_moiety 'C36 H62 Br4 O2 Rh2, 2(C H Cl3)'
_chemical_formula_sum 'C38 H64 Br4 Cl6 O2 Rh2'
_chemical_formula_weight 1291.05
_space_group_crystal_system triclinic
_space_group_IT_number 2
_space_group_name_Hall '-P 1'
_space_group_name_H-M_alt 'P -1'
_atom_sites_solution_hydrogens mixed
_atom_sites_solution_primary dual
_audit_creation_date 2023-08-14
_audit_creation_method
;
Olex2 1.3
(compiled 2020.11.12 svn.r5f609507 for OlexSys, GUI svn.r6408)
;
_audit_update_record
;
2023-08-14 deposited with the CCDC.	2023-10-31 downloaded from the CCDC.
;
_cell_angle_alpha 82.315(2)
_cell_angle_beta 73.935(2)
_cell_angle_gamma 67.629(2)
_cell_formula_units_Z 1
_cell_length_a 10.2647(3)
_cell_length_b 10.4313(3)
_cell_length_c 12.9342(4)
_cell_measurement_reflns_used 9894
_cell_measurement_temperature 100
_cell_measurement_theta_max 30.49
_cell_measurement_theta_min 2.21
_cell_volume 1230.05(7)
_computing_molecular_graphics 'Olex2 1.3 (Dolomanov et al., 2009)'
_computing_publication_material 'Olex2 1.3 (Dolomanov et al., 2009)'
_computing_structure_refinement 'XL  (Sheldrick, 2008)'
_computing_structure_solution 'SHELXT  (Sheldrick, 2015)'
_diffrn_ambient_temperature 100
_diffrn_measured_fraction_theta_full 0.997
_diffrn_measured_fraction_theta_max 0.997
_diffrn_measurement_device_type 'Bruker Quest D8'
_diffrn_measurement_method '\f and \w scans'
_diffrn_radiation_monochromator graphite
_diffrn_radiation_type MoK\a
_diffrn_radiation_wavelength 0.71073
_diffrn_reflns_av_R_equivalents 0.0330
_diffrn_reflns_av_unetI/netI 0.0248
_diffrn_reflns_Laue_measured_fraction_full 0.997
_diffrn_reflns_Laue_measured_fraction_max 0.997
_diffrn_reflns_limit_h_max 12
_diffrn_reflns_limit_h_min -12
_diffrn_reflns_limit_k_max 11
_diffrn_reflns_limit_k_min -12
_diffrn_reflns_limit_l_max 15
_diffrn_reflns_limit_l_min -15
_diffrn_reflns_number 24487
_diffrn_reflns_point_group_measured_fraction_full 0.997
_diffrn_reflns_point_group_measured_fraction_max 0.997
_diffrn_reflns_theta_full 25.242
_diffrn_reflns_theta_max 25.999
_diffrn_reflns_theta_min 2.112
_diffrn_source_current 1.4
_diffrn_source_power 0.07
_diffrn_source_voltage 50.0
_diffrn_standards_number 0
_exptl_absorpt_coefficient_mu 4.275
_exptl_absorpt_correction_T_max 0.1561
_exptl_absorpt_correction_T_min 0.1103
_exptl_absorpt_correction_type multi-scan
_exptl_absorpt_process_details
;
SADABS-2008/1 (Bruker,2008) was used for absorption correction.
wR2(int) was 0.1046 before and 0.0487 after correction.
The Ratio of minimum to maximum transmission is 0.7066.
The \l/2 correction factor is 0.0015.
;
_exptl_crystal_colour red
_exptl_crystal_colour_primary red
_exptl_crystal_density_diffrn 1.743
_exptl_crystal_description plate
_exptl_crystal_F_000 640
_exptl_crystal_size_max 0.15
_exptl_crystal_size_mid 0.15
_exptl_crystal_size_min 0.03
_refine_diff_density_max 1.748
_refine_diff_density_min -1.368
_refine_diff_density_rms 0.112
_refine_ls_extinction_method none
_refine_ls_goodness_of_fit_ref 1.042
_refine_ls_hydrogen_treatment constr
_refine_ls_matrix_type full
_refine_ls_number_parameters 261
_refine_ls_number_reflns 4814
_refine_ls_number_restraints 8
_refine_ls_restrained_S_all 1.045
_refine_ls_R_factor_all 0.0460
_refine_ls_R_factor_gt 0.0400
_refine_ls_shift/su_max 0.001
_refine_ls_shift/su_mean 0.000
_refine_ls_structure_factor_coef Fsqd
_refine_ls_weighting_details 'w=1/[\s^2^(Fo^2^)+(0.0413P)^2^+5.5701P] where P=(Fo^2^+2Fc^2^)/3'
_refine_ls_weighting_scheme calc
_refine_ls_wR_factor_gt 0.0987
_refine_ls_wR_factor_ref 0.1017
_reflns_Friedel_coverage 0.000
_reflns_number_gt 4276
_reflns_number_total 4814
_reflns_threshold_expression 'I > 2\s(I)'
_cod_data_source_file d3dt03279e2.cif
_cod_data_source_block Cp3tBu-OH-RhBr2
_cod_database_code 7714355
_shelxl_version_number 2014/6
_shelx_space_group_comment
;
The symmetry employed for this shelxl refinement is uniquely defined
by the following loop, which should always be used as a source of
symmetry information in preference to the above space-group names.
They are only intended as comments.
;
_shelx_estimated_absorpt_t_max 0.882
_shelx_estimated_absorpt_t_min 0.566
_olex2_refinement_description
;
1. Fixed Uiso
 At 1.2 times of:
  All C(H) groups, All C(H,H) groups, All O(H) groups
 At 1.5 times of:
  All C(H,H,H) groups
2. Restrained distances
 C10-C7 \\sim C10'-C7
 with sigma of 0.02
 C9'-C7 \\sim C9-C7
 with sigma of 0.02
3. Uiso/Uaniso restraints and constraints
Uanis(C9) \\sim Ueq: with sigma of 0.005 and sigma for terminal atoms of 0.01
Uanis(O1) = Uanis(O1')
Uanis(C9') = Uanis(C9)
Uanis(C10') = Uanis(C10)
Uanis(Br2) = Uanis(Br2')
4. Others
 Sof(H6B)=Sof(O1)=Sof(H1)=1-FVAR(1)
 Sof(H6A)=Sof(O1')=Sof(H1')=FVAR(1)
 Sof(C9')=Sof(H9'A)=Sof(H9'B)=Sof(H9'C)=Sof(C10')=Sof(H10D)=Sof(H10E)=
 Sof(H10F)=1-FVAR(2)
 Sof(C9)=Sof(H9A)=Sof(H9B)=Sof(H9C)=Sof(C10)=Sof(H10A)=Sof(H10B)=Sof(H10C)=
 FVAR(2)
 Sof(Br2)=1-FVAR(3)
 Sof(Br2')=FVAR(3)
5.a Riding coordinates:
 O1'(H1'), O1(H1)
5.b Ternary CH refined with riding coordinates:
 C6(H6B), C6(H6A), C1S(H1S)
5.c Aromatic/amide H refined with riding coordinates:
 C2(H2), C4(H4)
5.d Idealised Me refined as rotating group:
 C8(H8A,H8B,H8C), C12(H12A,H12B,H12C), C13(H13A,H13B,H13C), C14(H14A,H14B,
 H14C), C16(H16A,H16B,H16C), C17(H17A,H17B,H17C), C18(H18A,H18B,H18C), C9(H9A,
 H9B,H9C), C10(H10A,H10B,H10C), C9'(H9'A,H9'B,H9'C), C10'(H10D,H10E,H10F)
;
_olex2_submission_special_instructions 'No special instructions were received'

loop_
_space_group_symop_operation_xyz
'x, y, z'
'-x, -y, -z'

loop_
_atom_site_label
_atom_site_type_symbol
_atom_site_fract_x
_atom_site_fract_y
_atom_site_fract_z
_atom_site_U_iso_or_equiv
_atom_site_adp_type
_atom_site_occupancy
_atom_site_site_symmetry_order
_atom_site_calc_flag
_atom_site_refinement_flags_posn
_atom_site_refinement_flags_adp
_atom_site_refinement_flags_occupancy
_atom_site_disorder_assembly
_atom_site_disorder_group
Rh1 Rh 0.35649(4) 0.62882(4) 0.42732(3) 0.02437(11) Uani 1 1 d . . . . .
Br1 Br 0.45976(6) 0.36260(5) 0.47121(4) 0.03489(14) Uani 1 1 d . . . . .
C1 C 0.4560(5) 0.6923(5) 0.2685(3) 0.0238(9) Uani 1 1 d . . . . .
C2 C 0.3896(5) 0.5985(5) 0.2616(3) 0.0242(9) Uani 1 1 d . . . . .
H2 H 0.4402 0.5104 0.2298 0.029 Uiso 1 1 calc R U . . .
C3 C 0.2368(5) 0.6525(5) 0.3084(4) 0.0250(9) Uani 1 1 d . . . . .
C4 C 0.2101(5) 0.7844(5) 0.3469(4) 0.0298(10) Uani 1 1 d . . . . .
H4 H 0.1169 0.8455 0.3822 0.036 Uiso 1 1 calc R U . . .
C5 C 0.3402(5) 0.8137(5) 0.3260(4) 0.0278(10) Uani 1 1 d . . . . .
C6 C 0.6170(5) 0.6558(5) 0.2154(4) 0.0271(9) Uani 1 1 d . . . . .
H6B H 0.6555 0.7092 0.2501 0.033 Uiso 0.539(6) 1 calc R U P A 2
H6A H 0.6589 0.5523 0.2208 0.033 Uiso 0.461(6) 1 calc R U P A 1
C7 C 0.6486(5) 0.6905(5) 0.0922(4) 0.0324(11) Uani 1 1 d D . . . .
C8 C 0.5913(6) 0.6118(7) 0.0352(4) 0.0479(15) Uani 1 1 d . . . . .
H8A H 0.6344 0.5121 0.0506 0.072 Uiso 1 1 calc R U . . .
H8B H 0.6174 0.6303 -0.0427 0.072 Uiso 1 1 calc R U . . .
H8C H 0.4853 0.6424 0.0610 0.072 Uiso 1 1 calc R U . . .
C11 C 0.1269(5) 0.5920(5) 0.3026(4) 0.0323(11) Uani 1 1 d . . . . .
C12 C -0.0164(5) 0.6536(6) 0.3871(4) 0.0369(11) Uani 1 1 d . . . . .
H12A H 0.0025 0.6381 0.4588 0.055 Uiso 1 1 calc R U . . .
H12B H -0.0835 0.6087 0.3842 0.055 Uiso 1 1 calc R U . . .
H12C H -0.0597 0.7534 0.3722 0.055 Uiso 1 1 calc R U . . .
C13 C 0.1856(6) 0.4355(5) 0.3159(5) 0.0426(13) Uani 1 1 d . . . . .
H13A H 0.2775 0.3972 0.2619 0.064 Uiso 1 1 calc R U . . .
H13B H 0.1151 0.3987 0.3064 0.064 Uiso 1 1 calc R U . . .
H13C H 0.2022 0.4094 0.3881 0.064 Uiso 1 1 calc R U . . .
C14 C 0.1016(6) 0.6321(7) 0.1883(5) 0.0482(14) Uani 1 1 d . . . . .
H14A H 0.0628 0.7334 0.1793 0.072 Uiso 1 1 calc R U . . .
H14B H 0.0320 0.5943 0.1785 0.072 Uiso 1 1 calc R U . . .
H14C H 0.1939 0.5941 0.1347 0.072 Uiso 1 1 calc R U . . .
C15 C 0.3347(6) 0.9539(5) 0.3535(5) 0.0416(13) Uani 1 1 d . . . . .
C16 C 0.2427(8) 0.9893(7) 0.4688(6) 0.070(2) Uani 1 1 d . . . . .
H16A H 0.1430 0.9968 0.4739 0.106 Uiso 1 1 calc R U . . .
H16B H 0.2419 1.0777 0.4873 0.106 Uiso 1 1 calc R U . . .
H16C H 0.2843 0.9159 0.5189 0.106 Uiso 1 1 calc R U . . .
C17 C 0.2616(8) 1.0606(6) 0.2746(7) 0.067(2) Uani 1 1 d . . . . .
H17A H 0.3234 1.0416 0.2014 0.101 Uiso 1 1 calc R U . . .
H17B H 0.2472 1.1538 0.2935 0.101 Uiso 1 1 calc R U . . .
H17C H 0.1673 1.0550 0.2783 0.101 Uiso 1 1 calc R U . . .
C18 C 0.4826(7) 0.9611(6) 0.3461(5) 0.0502(15) Uani 1 1 d . . . . .
H18A H 0.5292 0.8935 0.3973 0.075 Uiso 1 1 calc R U . . .
H18B H 0.4697 1.0546 0.3632 0.075 Uiso 1 1 calc R U . . .
H18C H 0.5438 0.9400 0.2729 0.075 Uiso 1 1 calc R U . . .
Br2' Br 0.1864(3) 0.6393(3) 0.6106(2) 0.0324(3) Uani 0.467(3) 1 d . . P B 1
O1' O 0.6942(8) 0.6989(8) 0.2681(6) 0.0331(11) Uani 0.461(6) 1 d . . P A 1
H1' H 0.7502 0.6068 0.2932 0.040 Uiso 0.461(6) 1 d R U P A 1
C9 C 0.8104(9) 0.6530(14) 0.0459(9) 0.055(3) Uani 0.732(14) 1 d D U P C 1
H9A H 0.8449 0.7103 0.0777 0.083 Uiso 0.732(14) 1 calc R U P C 1
H9B H 0.8302 0.6695 -0.0323 0.083 Uiso 0.732(14) 1 calc R U P C 1
H9C H 0.8610 0.5549 0.0622 0.083 Uiso 0.732(14) 1 calc R U P C 1
C10 C 0.5638(12) 0.8431(8) 0.0671(6) 0.051(2) Uani 0.732(14) 1 d D . P C 1
H10A H 0.5882 0.8617 -0.0108 0.076 Uiso 0.732(14) 1 calc R U P C 1
H10B H 0.5898 0.9032 0.1034 0.076 Uiso 0.732(14) 1 calc R U P C 1
H10C H 0.4592 0.8619 0.0926 0.076 Uiso 0.732(14) 1 calc R U P C 1
Br2 Br 0.1501(2) 0.6846(2) 0.59557(17) 0.0324(3) Uani 0.533(3) 1 d . . P B 2
O1 O 0.6947(7) 0.5180(7) 0.2261(5) 0.0331(11) Uani 0.539(6) 1 d . . P A 2
H1 H 0.6895 0.5176 0.3018 0.040 Uiso 0.539(6) 1 d R U P A 2
C9' C 0.8112(19) 0.596(3) 0.054(3) 0.055(3) Uani 0.268(14) 1 d D . P C 2
H9'A H 0.8686 0.6182 0.0939 0.083 Uiso 0.268(14) 1 calc R U P C 2
H9'B H 0.8465 0.6126 -0.0229 0.083 Uiso 0.268(14) 1 calc R U P C 2
H9'C H 0.8210 0.4988 0.0683 0.083 Uiso 0.268(14) 1 calc R U P C 2
C10' C 0.655(4) 0.836(2) 0.0751(18) 0.051(2) Uani 0.268(14) 1 d D . P C 2
H10D H 0.5589 0.9039 0.1071 0.076 Uiso 0.268(14) 1 calc R U P C 2
H10E H 0.6822 0.8575 -0.0021 0.076 Uiso 0.268(14) 1 calc R U P C 2
H10F H 0.7267 0.8408 0.1095 0.076 Uiso 0.268(14) 1 calc R U P C 2
Cl1 Cl 0.8421(2) 0.00038(18) 0.23529(15) 0.0665(5) Uani 1 1 d . . . . .
Cl1S Cl 0.6386(2) 0.21868(18) 0.13807(17) 0.0659(5) Uani 1 1 d . . . . .
Cl2S Cl 0.9354(2) 0.2015(2) 0.09379(17) 0.0817(6) Uani 1 1 d . . . . .
C1S C 0.7926(6) 0.1721(6) 0.1896(5) 0.0421(13) Uani 1 1 d . . . . .
H1S H 0.7666 0.2315 0.2523 0.050 Uiso 1 1 calc R U . . .

loop_
_atom_site_aniso_label
_atom_site_aniso_U_11
_atom_site_aniso_U_22
_atom_site_aniso_U_33
_atom_site_aniso_U_23
_atom_site_aniso_U_13
_atom_site_aniso_U_12
Rh1 0.02821(19) 0.0293(2) 0.01815(18) -0.00001(13) -0.00251(13) -0.01566(15)
Br1 0.0515(3) 0.0379(3) 0.0313(3) 0.0186(2) -0.0250(2) -0.0296(2)
C1 0.027(2) 0.026(2) 0.016(2) 0.0052(17) -0.0060(17) -0.0082(18)
C2 0.027(2) 0.025(2) 0.018(2) 0.0030(17) -0.0066(17) -0.0077(18)
C3 0.024(2) 0.023(2) 0.025(2) -0.0024(17) -0.0060(18) -0.0040(18)
C4 0.027(2) 0.025(2) 0.032(3) -0.0055(19) -0.0045(19) -0.0039(19)
C5 0.031(2) 0.024(2) 0.027(2) 0.0017(18) -0.0075(19) -0.0083(19)
C6 0.025(2) 0.032(2) 0.024(2) 0.0015(18) -0.0064(18) -0.0101(19)
C7 0.036(3) 0.037(3) 0.023(2) 0.003(2) -0.003(2) -0.016(2)
C8 0.041(3) 0.081(4) 0.024(3) 0.003(3) -0.007(2) -0.027(3)
C11 0.021(2) 0.034(3) 0.043(3) -0.011(2) -0.010(2) -0.007(2)
C12 0.026(2) 0.039(3) 0.044(3) -0.008(2) -0.004(2) -0.011(2)
C13 0.031(3) 0.032(3) 0.070(4) -0.010(3) -0.011(3) -0.016(2)
C14 0.036(3) 0.063(4) 0.045(3) -0.018(3) -0.014(3) -0.010(3)
C15 0.048(3) 0.028(3) 0.045(3) -0.011(2) 0.003(3) -0.017(2)
C16 0.074(5) 0.062(4) 0.078(5) -0.051(4) 0.025(4) -0.042(4)
C17 0.070(5) 0.016(3) 0.107(6) -0.002(3) -0.020(4) -0.006(3)
C18 0.067(4) 0.045(3) 0.049(3) -0.008(3) -0.003(3) -0.038(3)
Br2' 0.0315(9) 0.0440(11) 0.0230(6) -0.0010(6) -0.0032(5) -0.0175(8)
O1' 0.036(3) 0.038(3) 0.026(2) 0.002(2) -0.005(2) -0.016(2)
C9 0.039(3) 0.103(8) 0.032(4) 0.006(5) -0.004(3) -0.042(4)
C10 0.087(7) 0.040(4) 0.027(3) 0.011(3) -0.012(4) -0.030(5)
Br2 0.0315(9) 0.0440(11) 0.0230(6) -0.0010(6) -0.0032(5) -0.0175(8)
O1 0.036(3) 0.038(3) 0.026(2) 0.002(2) -0.005(2) -0.016(2)
C9' 0.039(3) 0.103(8) 0.032(4) 0.006(5) -0.004(3) -0.042(4)
C10' 0.087(7) 0.040(4) 0.027(3) 0.011(3) -0.012(4) -0.030(5)
Cl1 0.0728(11) 0.0485(9) 0.0646(11) 0.0224(8) -0.0201(9) -0.0128(8)
Cl1S 0.0697(11) 0.0518(9) 0.0837(12) 0.0014(8) -0.0459(10) -0.0124(8)
Cl2S 0.0826(13) 0.0992(16) 0.0694(12) 0.0117(11) -0.0022(10) -0.0558(12)
C1S 0.048(3) 0.039(3) 0.044(3) 0.005(2) -0.018(3) -0.017(3)

loop_
_atom_type_symbol
_atom_type_description
_atom_type_scat_dispersion_real
_atom_type_scat_dispersion_imag
_atom_type_scat_source
C C 0.0033 0.0016 'International Tables Vol C Tables 4.2.6.8 and 6.1.1.4'
H H 0.0000 0.0000 'International Tables Vol C Tables 4.2.6.8 and 6.1.1.4'
Br Br -0.2901 2.4595 'International Tables Vol C Tables 4.2.6.8 and 6.1.1.4'
Cl Cl 0.1484 0.1585 'International Tables Vol C Tables 4.2.6.8 and 6.1.1.4'
O O 0.0106 0.0060 'International Tables Vol C Tables 4.2.6.8 and 6.1.1.4'
Rh Rh -1.1178 0.9187 'International Tables Vol C Tables 4.2.6.8 and 6.1.1.4'

loop_
_geom_angle_atom_site_label_1
_geom_angle_atom_site_label_2
_geom_angle_atom_site_label_3
_geom_angle
_geom_angle_site_symmetry_1
_geom_angle_site_symmetry_3
_geom_angle_publ_flag
Br1 Rh1 Br1 83.781(19) 2_666 . ?
C1 Rh1 Br1 98.23(12) . 2_666 ?
C1 Rh1 Br1 114.68(12) . . ?
C1 Rh1 Br2' 160.68(13) . . ?
C1 Rh1 Br2 149.08(13) . . ?
C2 Rh1 Br1 92.77(12) . . ?
C2 Rh1 Br1 129.07(12) . 2_666 ?
C2 Rh1 C1 38.45(17) . . ?
C2 Rh1 C3 38.95(16) . . ?
C2 Rh1 C4 64.16(17) . . ?
C2 Rh1 C5 65.66(17) . . ?
C2 Rh1 Br2' 144.78(13) . . ?
C2 Rh1 Br2 138.65(13) . . ?
C3 Rh1 Br1 105.61(12) . . ?
C3 Rh1 Br1 163.65(12) . 2_666 ?
C3 Rh1 C1 65.81(17) . . ?
C3 Rh1 C5 66.52(17) . . ?
C3 Rh1 Br2' 108.25(13) . . ?
C3 Rh1 Br2 100.10(13) . . ?
C4 Rh1 Br1 143.64(13) . . ?
C4 Rh1 Br1 132.52(13) . 2_666 ?
C4 Rh1 C1 64.96(17) . . ?
C4 Rh1 C3 38.91(17) . . ?
C4 Rh1 C5 38.89(18) . . ?
C4 Rh1 Br2' 98.50(14) . . ?
C4 Rh1 Br2 86.62(14) . . ?
C5 Rh1 Br1 154.63(13) . . ?
C5 Rh1 Br1 99.24(13) . 2_666 ?
C5 Rh1 C1 39.98(17) . . ?
C5 Rh1 Br2' 120.78(14) . . ?
C5 Rh1 Br2 109.68(14) . . ?
Br2' Rh1 Br1 84.50(6) . . ?
Br2' Rh1 Br1 85.64(6) . 2_666 ?
Br2 Rh1 Br1 95.29(5) . . ?
Br2 Rh1 Br1 92.15(5) . 2_666 ?
Rh1 Br1 Rh1 96.219(19) 2_666 . ?
C2 C1 Rh1 69.1(2) . . ?
C2 C1 C5 106.8(4) . . ?
C2 C1 C6 118.6(4) . . ?
C5 C1 Rh1 69.8(2) . . ?
C5 C1 C6 134.5(4) . . ?
C6 C1 Rh1 128.0(3) . . ?
Rh1 C2 H2 123.1 . . ?
C1 C2 Rh1 72.4(2) . . ?
C1 C2 H2 124.2 . . ?
C1 C2 C3 111.6(4) . . ?
C3 C2 Rh1 71.8(3) . . ?
C3 C2 H2 124.2 . . ?
C2 C3 Rh1 69.3(2) . . ?
C2 C3 C4 104.6(4) . . ?
C2 C3 C11 126.8(4) . . ?
C4 C3 Rh1 69.5(3) . . ?
C4 C3 C11 128.0(4) . . ?
C11 C3 Rh1 131.8(3) . . ?
Rh1 C4 H4 124.2 . . ?
C3 C4 Rh1 71.6(3) . . ?
C3 C4 H4 124.0 . . ?
C3 C4 C5 112.0(4) . . ?
C5 C4 Rh1 71.7(3) . . ?
C5 C4 H4 124.0 . . ?
C1 C5 Rh1 70.2(2) . . ?
C1 C5 C15 134.1(4) . . ?
C4 C5 Rh1 69.4(3) . . ?
C4 C5 C1 105.0(4) . . ?
C4 C5 C15 120.6(4) . . ?
C15 C5 Rh1 128.8(4) . . ?
C1 C6 H6B 108.5 . . ?
C1 C6 H6A 104.4 . . ?
C1 C6 C7 113.2(4) . . ?
C7 C6 H6B 108.5 . . ?
C7 C6 H6A 104.4 . . ?
O1' C6 C1 115.8(5) . . ?
O1' C6 H6A 104.4 . . ?
O1' C6 C7 113.1(5) . . ?
O1 C6 C1 112.3(4) . . ?
O1 C6 H6B 108.5 . . ?
O1 C6 C7 105.7(4) . . ?
C8 C7 C6 110.6(4) . . ?
C8 C7 C10 103.1(6) . . ?
C8 C7 C9' 95.5(16) . . ?
C8 C7 C10' 132.7(12) . . ?
C9 C7 C6 109.9(6) . . ?
C9 C7 C8 109.8(6) . . ?
C9 C7 C10 111.6(6) . . ?
C10 C7 C6 111.8(5) . . ?
C9' C7 C6 101.4(14) . . ?
C10' C7 C6 108.0(9) . . ?
C10' C7 C9' 102.7(17) . . ?
C7 C8 H8A 109.5 . . ?
C7 C8 H8B 109.5 . . ?
C7 C8 H8C 109.5 . . ?
H8A C8 H8B 109.5 . . ?
H8A C8 H8C 109.5 . . ?
H8B C8 H8C 109.5 . . ?
C3 C11 C12 111.3(4) . . ?
C3 C11 C13 111.3(4) . . ?
C3 C11 C14 105.2(4) . . ?
C12 C11 C14 109.8(4) . . ?
C13 C11 C12 110.1(5) . . ?
C13 C11 C14 109.0(5) . . ?
C11 C12 H12A 109.5 . . ?
C11 C12 H12B 109.5 . . ?
C11 C12 H12C 109.5 . . ?
H12A C12 H12B 109.5 . . ?
H12A C12 H12C 109.5 . . ?
H12B C12 H12C 109.5 . . ?
C11 C13 H13A 109.5 . . ?
C11 C13 H13B 109.5 . . ?
C11 C13 H13C 109.5 . . ?
H13A C13 H13B 109.5 . . ?
H13A C13 H13C 109.5 . . ?
H13B C13 H13C 109.5 . . ?
C11 C14 H14A 109.5 . . ?
C11 C14 H14B 109.5 . . ?
C11 C14 H14C 109.5 . . ?
H14A C14 H14B 109.5 . . ?
H14A C14 H14C 109.5 . . ?
H14B C14 H14C 109.5 . . ?
C5 C15 C16 109.5(4) . . ?
C17 C15 C5 106.5(5) . . ?
C17 C15 C16 109.4(6) . . ?
C18 C15 C5 114.6(5) . . ?
C18 C15 C16 107.5(5) . . ?
C18 C15 C17 109.3(5) . . ?
C15 C16 H16A 109.5 . . ?
C15 C16 H16B 109.5 . . ?
C15 C16 H16C 109.5 . . ?
H16A C16 H16B 109.5 . . ?
H16A C16 H16C 109.5 . . ?
H16B C16 H16C 109.5 . . ?
C15 C17 H17A 109.5 . . ?
C15 C17 H17B 109.5 . . ?
C15 C17 H17C 109.5 . . ?
H17A C17 H17B 109.5 . . ?
H17A C17 H17C 109.5 . . ?
H17B C17 H17C 109.5 . . ?
C15 C18 H18A 109.5 . . ?
C15 C18 H18B 109.5 . . ?
C15 C18 H18C 109.5 . . ?
H18A C18 H18B 109.5 . . ?
H18A C18 H18C 109.5 . . ?
H18B C18 H18C 109.5 . . ?
C6 O1' H1' 96.9 . . ?
C7 C9 H9A 109.5 . . ?
C7 C9 H9B 109.5 . . ?
C7 C9 H9C 109.5 . . ?
H9A C9 H9B 109.5 . . ?
H9A C9 H9C 109.5 . . ?
H9B C9 H9C 109.5 . . ?
C7 C10 H10A 109.5 . . ?
C7 C10 H10B 109.5 . . ?
C7 C10 H10C 109.5 . . ?
H10A C10 H10B 109.5 . . ?
H10A C10 H10C 109.5 . . ?
H10B C10 H10C 109.5 . . ?
C6 O1 H1 96.7 . . ?
C7 C9' H9'A 109.5 . . ?
C7 C9' H9'B 109.5 . . ?
C7 C9' H9'C 109.5 . . ?
H9'A C9' H9'B 109.5 . . ?
H9'A C9' H9'C 109.5 . . ?
H9'B C9' H9'C 109.5 . . ?
C7 C10' H10D 109.5 . . ?
C7 C10' H10E 109.5 . . ?
C7 C10' H10F 109.5 . . ?
H10D C10' H10E 109.5 . . ?
H10D C10' H10F 109.5 . . ?
H10E C10' H10F 109.5 . . ?
Cl1 C1S Cl1S 110.1(3) . . ?
Cl1 C1S Cl2S 111.2(3) . . ?
Cl1 C1S H1S 108.1 . . ?
Cl1S C1S H1S 108.1 . . ?
Cl2S C1S Cl1S 110.9(3) . . ?
Cl2S C1S H1S 108.1 . . ?

loop_
_geom_bond_atom_site_label_1
_geom_bond_atom_site_label_2
_geom_bond_distance
_geom_bond_site_symmetry_2
_geom_bond_publ_flag
Rh1 Br1 2.6111(6) 2_666 ?
Rh1 Br1 2.6131(6) . ?
Rh1 C1 2.166(4) . ?
Rh1 C2 2.123(4) . ?
Rh1 C3 2.156(4) . ?
Rh1 C4 2.129(5) . ?
Rh1 C5 2.160(5) . ?
Rh1 Br2' 2.513(2) . ?
Rh1 Br2 2.532(2) . ?
Br1 Rh1 2.6111(6) 2_666 ?
C1 C2 1.413(6) . ?
C1 C5 1.479(6) . ?
C1 C6 1.520(6) . ?
C2 H2 0.9500 . ?
C2 C3 1.427(6) . ?
C3 C4 1.427(6) . ?
C3 C11 1.509(6) . ?
C4 H4 0.9500 . ?
C4 C5 1.428(7) . ?
C5 C15 1.527(7) . ?
C6 H6B 1.0000 . ?
C6 H6A 1.0000 . ?
C6 C7 1.557(6) . ?
C6 O1' 1.395(9) . ?
C6 O1 1.363(8) . ?
C7 C8 1.528(8) . ?
C7 C9 1.512(9) . ?
C7 C10 1.537(9) . ?
C7 C9' 1.555(17) . ?
C7 C10' 1.529(16) . ?
C8 H8A 0.9800 . ?
C8 H8B 0.9800 . ?
C8 H8C 0.9800 . ?
C11 C12 1.533(7) . ?
C11 C13 1.514(7) . ?
C11 C14 1.547(8) . ?
C12 H12A 0.9800 . ?
C12 H12B 0.9800 . ?
C12 H12C 0.9800 . ?
C13 H13A 0.9800 . ?
C13 H13B 0.9800 . ?
C13 H13C 0.9800 . ?
C14 H14A 0.9800 . ?
C14 H14B 0.9800 . ?
C14 H14C 0.9800 . ?
C15 C16 1.535(8) . ?
C15 C17 1.526(9) . ?
C15 C18 1.524(8) . ?
C16 H16A 0.9800 . ?
C16 H16B 0.9800 . ?
C16 H16C 0.9800 . ?
C17 H17A 0.9800 . ?
C17 H17B 0.9800 . ?
C17 H17C 0.9800 . ?
C18 H18A 0.9800 . ?
C18 H18B 0.9800 . ?
C18 H18C 0.9800 . ?
O1' H1' 0.9790 . ?
C9 H9A 0.9800 . ?
C9 H9B 0.9800 . ?
C9 H9C 0.9800 . ?
C10 H10A 0.9800 . ?
C10 H10B 0.9800 . ?
C10 H10C 0.9800 . ?
O1 H1 0.9664 . ?
C9' H9'A 0.9800 . ?
C9' H9'B 0.9800 . ?
C9' H9'C 0.9800 . ?
C10' H10D 0.9800 . ?
C10' H10E 0.9800 . ?
C10' H10F 0.9800 . ?
Cl1 C1S 1.734(6) . ?
Cl1S C1S 1.758(6) . ?
Cl2S C1S 1.736(6) . ?
C1S H1S 1.0000 . ?

loop_
_geom_torsion_atom_site_label_1
_geom_torsion_atom_site_label_2
_geom_torsion_atom_site_label_3
_geom_torsion_atom_site_label_4
_geom_torsion
_geom_torsion_site_symmetry_1
_geom_torsion_site_symmetry_2
_geom_torsion_site_symmetry_3
_geom_torsion_site_symmetry_4
_geom_torsion_publ_flag
Rh1 C1 C2 C3 61.5(3) . . . . ?
Rh1 C1 C5 C4 -61.1(3) . . . . ?
Rh1 C1 C5 C15 125.4(6) . . . . ?
Rh1 C1 C6 C7 166.3(3) . . . . ?
Rh1 C1 C6 O1' -60.7(6) . . . . ?
Rh1 C1 C6 O1 46.7(6) . . . . ?
Rh1 C2 C3 C4 61.0(3) . . . . ?
Rh1 C2 C3 C11 -127.4(5) . . . . ?
Rh1 C3 C4 C5 60.6(4) . . . . ?
Rh1 C3 C11 C12 69.7(5) . . . . ?
Rh1 C3 C11 C13 -53.4(6) . . . . ?
Rh1 C3 C11 C14 -171.4(3) . . . . ?
Rh1 C4 C5 C1 61.6(3) . . . . ?
Rh1 C4 C5 C15 -123.8(4) . . . . ?
Rh1 C5 C15 C16 -38.6(7) . . . . ?
Rh1 C5 C15 C17 -156.8(4) . . . . ?
Rh1 C5 C15 C18 82.2(6) . . . . ?
C1 C2 C3 Rh1 -61.9(3) . . . . ?
C1 C2 C3 C4 -0.9(5) . . . . ?
C1 C2 C3 C11 170.8(4) . . . . ?
C1 C5 C15 C16 -138.7(6) . . . . ?
C1 C5 C15 C17 103.1(7) . . . . ?
C1 C5 C15 C18 -17.9(8) . . . . ?
C1 C6 C7 C8 -59.4(6) . . . . ?
C1 C6 C7 C9 179.3(6) . . . . ?
C1 C6 C7 C10 54.9(7) . . . . ?
C1 C6 C7 C9' -159.7(15) . . . . ?
C1 C6 C7 C10' 92.8(14) . . . . ?
C2 C1 C5 Rh1 59.5(3) . . . . ?
C2 C1 C5 C4 -1.6(5) . . . . ?
C2 C1 C5 C15 -175.1(5) . . . . ?
C2 C1 C6 C7 81.5(5) . . . . ?
C2 C1 C6 O1' -145.6(5) . . . . ?
C2 C1 C6 O1 -38.2(6) . . . . ?
C2 C3 C4 Rh1 -60.8(3) . . . . ?
C2 C3 C4 C5 -0.2(5) . . . . ?
C2 C3 C11 C12 164.1(4) . . . . ?
C2 C3 C11 C13 40.9(7) . . . . ?
C2 C3 C11 C14 -77.0(6) . . . . ?
C3 C4 C5 Rh1 -60.5(3) . . . . ?
C3 C4 C5 C1 1.1(5) . . . . ?
C3 C4 C5 C15 175.7(4) . . . . ?
C4 C3 C11 C12 -26.2(7) . . . . ?
C4 C3 C11 C13 -149.4(5) . . . . ?
C4 C3 C11 C14 92.7(6) . . . . ?
C4 C5 C15 C16 48.5(7) . . . . ?
C4 C5 C15 C17 -69.7(6) . . . . ?
C4 C5 C15 C18 169.4(5) . . . . ?
C5 C1 C2 Rh1 -59.9(3) . . . . ?
C5 C1 C2 C3 1.6(5) . . . . ?
C5 C1 C6 C7 -94.9(6) . . . . ?
C5 C1 C6 O1' 38.1(8) . . . . ?
C5 C1 C6 O1 145.5(5) . . . . ?
C6 C1 C2 Rh1 122.8(4) . . . . ?
C6 C1 C2 C3 -175.7(4) . . . . ?
C6 C1 C5 Rh1 -123.9(5) . . . . ?
C6 C1 C5 C4 175.1(5) . . . . ?
C6 C1 C5 C15 1.5(9) . . . . ?
C11 C3 C4 Rh1 127.7(5) . . . . ?
C11 C3 C4 C5 -171.7(5) . . . . ?
O1' C6 C7 C8 166.4(5) . . . . ?
O1' C6 C7 C9 45.0(8) . . . . ?
O1' C6 C7 C10 -79.4(7) . . . . ?
O1 C6 C7 C8 64.0(6) . . . . ?
O1 C6 C7 C9' -36.4(15) . . . . ?
O1 C6 C7 C10' -143.9(14) . . . . ?
